data_4078397
loop_
_publ_author_name
'Lei, Xinjian'
'Shang, Maoyu'
'Fehlner, Thomas P.'

_publ_section_title
;
 Reactions of the Cobaltaborane 2,4-{(\h5-C5Me5)Co}2B3H7with Metal
 Fragments. Synthesis and Characterization
 ofnido-1-{(\h5-C5Me5)Co}-2-{(CO)3Fe}B3H7andarachno-(\h5-C5Me5)(CO)CoB3H7
;
_journal_issue 8
_journal_name_full Organometallics
_journal_page_first 1558
_journal_paper_doi 10.1021/om980010x
_journal_volume 17
_journal_year 1998
_chemical_formula_sum 'C11 H22 B3 Co O'
_chemical_formula_weight 261.65
_chemical_name_systematic
; 
 (Me5Cp)Co(CO)(B3H7)
;
_space_group_IT_number 14
_symmetry_cell_setting monoclinic
_symmetry_space_group_name_Hall '-P 2yn'
_symmetry_space_group_name_H-M 'P 1 21/n 1'
_atom_sites_solution_hydrogens difmap
_atom_sites_solution_primary direct
_atom_sites_solution_secondary difmap
_audit_creation_method SHELXL
_cell_angle_alpha 90.00
_cell_angle_beta 111.739(6)
_cell_angle_gamma 90.00
_cell_formula_units_Z 4
_cell_length_a 7.0216(11)
_cell_length_b 27.298(2)
_cell_length_c 8.0282(12)
_cell_measurement_reflns_used 25
_cell_measurement_temperature 293(2)
_cell_measurement_theta_max 16
_cell_measurement_theta_min 15
_cell_volume 1429.4(3)
_computing_cell_refinement 'CAD4 (Enraf-Nonius, 1977)'
_computing_data_collection 'CAD4 (Enraf-Nonius, 1977)'
_computing_data_reduction 'SDP_Package (Enraf-Nonius, 1985)'
_computing_molecular_graphics 'ORTEP-III (Johnson, 1996)'
_computing_publication_material 'SHELXTL-V5 (Siemens, 1994)'
_computing_structure_refinement 'SHELXL-93 (Sheldrick, 1993)'
_computing_structure_solution 'SHELXS-86 (Sheldrick, 1990)'
_diffrn_ambient_temperature 293(2)
_diffrn_measurement_device 'Enraf-Nonius CAD4'
_diffrn_measurement_method \q/2\q
_diffrn_radiation_monochromator graphite
_diffrn_radiation_source 'fine-focus sealed tube'
_diffrn_radiation_type MoK\a
_diffrn_radiation_wavelength 0.71073
_diffrn_reflns_av_R_equivalents 0.0142
_diffrn_reflns_av_sigmaI/netI 0.0182
_diffrn_reflns_limit_h_max 8
_diffrn_reflns_limit_h_min 0
_diffrn_reflns_limit_k_max 32
_diffrn_reflns_limit_k_min 0
_diffrn_reflns_limit_l_max 8
_diffrn_reflns_limit_l_min -9
_diffrn_reflns_number 2712
_diffrn_reflns_theta_max 25.00
_diffrn_reflns_theta_min 2.83
_diffrn_standards_decay_% 16.2
_diffrn_standards_interval_count 200
_diffrn_standards_interval_time 120
_diffrn_standards_number 3
_exptl_absorpt_coefficient_mu 1.176
_exptl_absorpt_correction_T_max 0.9983
_exptl_absorpt_correction_T_min 0.8563
_exptl_absorpt_correction_type empirical
_exptl_crystal_colour brown
_exptl_crystal_density_diffrn 1.216
_exptl_crystal_density_meas ?
_exptl_crystal_description block-like
_exptl_crystal_F_000 552
_exptl_crystal_size_max 0.38
_exptl_crystal_size_mid 0.35
_exptl_crystal_size_min 0.30
_refine_diff_density_max 0.424
_refine_diff_density_min -0.457
_refine_diff_density_rms 0.062
_refine_ls_extinction_method none
_refine_ls_goodness_of_fit_all 1.157
_refine_ls_goodness_of_fit_obs 1.118
_refine_ls_hydrogen_treatment
;
Methyl hydrogen atoms were refined with riding model and borane ones
isotropically
with bond length restraints.
;
_refine_ls_matrix_type full
_refine_ls_number_parameters 175
_refine_ls_number_reflns 2485
_refine_ls_number_restraints 9
_refine_ls_restrained_S_all 1.355
_refine_ls_restrained_S_obs 1.116
_refine_ls_R_factor_all 0.0552
_refine_ls_R_factor_obs 0.0470
_refine_ls_shift/esd_max 0.005
_refine_ls_shift/esd_mean 0.001
_refine_ls_structure_factor_coef Fsqd
_refine_ls_weighting_details 'w=1/[\s^2^(Fo^2^)+(0.0466P)^2^+1.7149P] where P=(Fo^2^+2Fc^2^)/3'
_refine_ls_weighting_scheme calc
_refine_ls_wR_factor_all 0.1505
_refine_ls_wR_factor_obs 0.1168
_reflns_number_observed 2240
_reflns_number_total 2510
_reflns_observed_criterion >2sigma(I)
_cod_data_source_file om980010x.cif
_cod_data_source_block f9708
_cod_depositor_comments
;
The following automatic conversions were performed:

'_symmetry_cell_setting' value 'Monoclinic' changed to 'monoclinic'
according to /home/saulius/struct/CIF-dictionaries/cif_core.dic
dictionary named 'cif_core.dic' version 2.4.1 from 2010-06-29.

Automatic conversion script
Id: cif_fix_values 1715 2011-07-08 13:25:40Z adriana 

The following automatic conversions were performed:

'_exptl_crystal_density_meas' value 'not measured' was changed to '?'
- the value is perceived as not measured.

Automatic conversion script
Id: cif_fix_values 3008 2015-01-20 13:52:24Z robertas 

The following automatic conversions were performed:

'_refine_ls_weighting_scheme' value 'calc
w=1/[\s^2^(Fo^2^)+(0.0466P)^2^+1.7149P] where P=(Fo^2^+2Fc^2^)/3' was
changed to 'calc'. New tag '_refine_ls_weighting_details' was
created. The value of the new tag was set to
'w=1/[\s^2^(Fo^2^)+(0.0466P)^2^+1.7149P] where P=(Fo^2^+2Fc^2^)/3'.

Automatic conversion script
Id: cif_fix_values 3143 2015-03-26 13:38:13Z robertas 
;
_cod_original_sg_symbol_H-M P2(1)/n
_cod_database_code 4078397

loop_
_symmetry_equiv_pos_as_xyz
'x, y, z'
'x+1/2, -y+1/2, z+1/2'
'-x, -y, -z'
'-x-1/2, y-1/2, -z-1/2'

loop_
_atom_site_aniso_label
_atom_site_aniso_U_11
_atom_site_aniso_U_22
_atom_site_aniso_U_33
_atom_site_aniso_U_23
_atom_site_aniso_U_13
_atom_site_aniso_U_12
Co 0.0368(3) 0.0661(4) 0.0523(3) 0.0035(2) 0.0167(2) -0.0016(2)
C1 0.044(2) 0.072(3) 0.073(3) 0.015(2) 0.027(2) -0.003(2)
C2 0.045(2) 0.089(3) 0.044(2) 0.002(2) 0.020(2) -0.006(2)
C3 0.043(2) 0.060(2) 0.055(2) -0.001(2) 0.022(2) -0.003(2)
C4 0.037(2) 0.079(3) 0.046(2) -0.002(2) 0.0126(15) 0.003(2)
C5 0.039(2) 0.077(3) 0.073(3) -0.018(2) 0.020(2) -0.011(2)
C6 0.085(4) 0.096(4) 0.142(5) 0.051(4) 0.051(4) 0.010(3)
C7 0.088(3) 0.158(5) 0.048(2) -0.005(3) 0.028(2) -0.007(4)
C8 0.079(3) 0.063(3) 0.106(4) -0.007(2) 0.045(3) -0.001(2)
C9 0.063(3) 0.149(5) 0.049(2) 0.012(3) 0.014(2) 0.017(3)
C10 0.075(3) 0.108(4) 0.141(5) -0.067(4) 0.034(3) -0.018(3)
C11 0.065(3) 0.100(3) 0.062(3) 0.011(2) 0.030(2) 0.023(2)
O 0.119(3) 0.153(4) 0.087(3) -0.002(2) 0.056(2) 0.041(3)
B1 0.052(3) 0.121(5) 0.071(4) 0.003(3) 0.004(3) 0.006(3)
B2 0.052(3) 0.109(5) 0.099(4) -0.019(4) 0.023(3) -0.020(3)
B3 0.070(4) 0.117(5) 0.112(5) 0.029(4) 0.053(4) -0.007(4)

loop_
_atom_site_label
_atom_site_type_symbol
_atom_site_fract_x
_atom_site_fract_y
_atom_site_fract_z
_atom_site_U_iso_or_equiv
_atom_site_thermal_displace_type
_atom_site_occupancy
_atom_site_calc_flag
_atom_site_refinement_flags
Co Co 0.94556(7) 0.12359(2) 0.88268(7) 0.0517(2) Uani 1 d .
C1 C 0.7584(6) 0.0850(2) 0.9875(6) 0.0618(10) Uani 1 d .
C2 C 0.7864(6) 0.1329(2) 1.0560(5) 0.0585(10) Uani 1 d .
C3 C 0.7090(5) 0.16640(14) 0.9108(5) 0.0515(8) Uani 1 d .
C4 C 0.6347(5) 0.1389(2) 0.7515(5) 0.0546(9) Uani 1 d .
C5 C 0.6648(6) 0.0888(2) 0.7979(6) 0.0633(10) Uani 1 d .
C6 C 0.8036(8) 0.0386(2) 1.0961(9) 0.105(2) Uani 1 d .
H6A H 0.7711(8) 0.0109(2) 1.0170(9) 0.158 Uiso 1 calc R
H6B H 0.7222(8) 0.0376(2) 1.1693(9) 0.158 Uiso 1 calc R
H6C H 0.9464(8) 0.0377(2) 1.1714(9) 0.158 Uiso 1 calc R
C7 C 0.8640(8) 0.1460(2) 1.2514(6) 0.097(2) Uani 1 d .
H7A H 0.8696(8) 0.1810(2) 1.2641(6) 0.146 Uiso 1 calc R
H7B H 0.9988(8) 0.1326(2) 1.3102(6) 0.146 Uiso 1 calc R
H7C H 0.7733(8) 0.1329(2) 1.3049(6) 0.146 Uiso 1 calc R
C8 C 0.6929(8) 0.2206(2) 0.9263(7) 0.0795(13) Uani 1 d .
H8A H 0.7559(8) 0.2300(2) 1.0499(7) 0.119 Uiso 1 calc R
H8B H 0.5511(8) 0.2299(2) 0.8813(7) 0.119 Uiso 1 calc R
H8C H 0.7614(8) 0.2365(2) 0.8577(7) 0.119 Uiso 1 calc R
C9 C 0.5315(7) 0.1595(2) 0.5659(6) 0.089(2) Uani 1 d .
H9A H 0.4952(7) 0.1332(2) 0.4803(6) 0.134 Uiso 1 calc R
H9B H 0.6234(7) 0.1815(2) 0.5399(6) 0.134 Uiso 1 calc R
H9C H 0.4099(7) 0.1769(2) 0.5590(6) 0.134 Uiso 1 calc R
C10 C 0.5894(8) 0.0467(2) 0.6691(9) 0.110(2) Uani 1 d .
H10A H 0.6292(8) 0.0163(2) 0.7330(9) 0.165 Uiso 1 calc R
H10B H 0.6484(8) 0.0487(2) 0.5788(9) 0.165 Uiso 1 calc R
H10C H 0.4427(8) 0.0481(2) 0.6132(9) 0.165 Uiso 1 calc R
C11 C 1.0230(7) 0.0888(2) 0.7379(6) 0.0738(12) Uani 1 d .
O O 1.0647(6) 0.0644(2) 0.6396(5) 0.1147(14) Uani 1 d .
B1 B 1.2334(9) 0.1022(3) 1.0671(8) 0.087(2) Uani 1 d D
H1 H 1.2712(45) 0.0814(10) 1.1910(36) 0.033(7) Uiso 1 d D
H2 H 1.3356(70) 0.0854(18) 1.0082(65) 0.103(17) Uiso 1 d D
H3 H 1.3316(69) 0.1425(11) 1.0956(66) 0.104(17) Uiso 1 d D
B2 B 1.1785(9) 0.1683(3) 1.0218(10) 0.088(2) Uani 1 d D
H4 H 1.1457(78) 0.1952(16) 1.1094(61) 0.104(17) Uiso 1 d D
H5 H 1.2240(81) 0.1961(20) 0.9183(41) 0.137(22) Uiso 1 d D
B3 B 1.0833(10) 0.1786(3) 0.7836(11) 0.094(2) Uani 1 d D
H6 H 1.1662(69) 0.1656(17) 0.6976(59) 0.095(15) Uiso 1 d D
H7 H 0.9980(66) 0.2120(13) 0.7209(62) 0.092(15) Uiso 1 d D

loop_
_atom_type_symbol
_atom_type_description
_atom_type_scat_dispersion_real
_atom_type_scat_dispersion_imag
_atom_type_scat_source
C C 0.0033 0.0016 'International Tables Vol C Tables 4.2.6.8 and 6.1.1.4'
H H 0.0000 0.0000 'International Tables Vol C Tables 4.2.6.8 and 6.1.1.4'
B B 0.0013 0.0007 'International Tables Vol C Tables 4.2.6.8 and 6.1.1.4'
O O 0.0106 0.0060 'International Tables Vol C Tables 4.2.6.8 and 6.1.1.4'
Co Co 0.3494 0.9721 'International Tables Vol C Tables 4.2.6.8 and 6.1.1.4'

loop_
_geom_angle_atom_site_label_1
_geom_angle_atom_site_label_2
_geom_angle_atom_site_label_3
_geom_angle
C11 Co B2 108.1(3)
C11 Co C5 91.5(2)
B2 Co C5 160.4(2)
C11 Co C4 107.5(2)
B2 Co C4 129.9(2)
C5 Co C4 39.8(2)
C11 Co C1 113.2(2)
B2 Co C1 125.8(2)
C5 Co C1 40.0(2)
C4 Co C1 66.9(2)
C11 Co B3 80.5(3)
B2 Co B3 51.9(3)
C5 Co B3 136.3(2)
C4 Co B3 102.0(2)
C1 Co B3 164.1(2)
C11 Co B1 82.0(2)
B2 Co B1 53.5(3)
C5 Co B1 131.1(2)
C4 Co B1 165.3(2)
C1 Co B1 99.3(2)
B3 Co B1 90.5(3)
C11 Co C2 152.4(2)
B2 Co C2 94.7(2)
C5 Co C2 66.2(2)
C4 Co C2 66.14(14)
C1 Co C2 39.2(2)
B3 Co C2 126.8(3)
B1 Co C2 100.2(2)
C11 Co C3 145.9(2)
B2 Co C3 96.6(2)
C5 Co C3 66.2(2)
C4 Co C3 39.14(14)
C1 Co C3 66.3(2)
B3 Co C3 97.8(2)
B1 Co C3 132.0(2)
C2 Co C3 39.49(15)
C2 C1 C5 107.1(3)
C2 C1 C6 126.0(4)
C5 C1 C6 126.6(5)
C2 C1 Co 70.8(2)
C5 C1 Co 69.1(2)
C6 C1 Co 129.0(3)
C1 C2 C3 108.7(3)
C1 C2 C7 125.2(4)
C3 C2 C7 125.8(4)
C1 C2 Co 70.0(2)
C3 C2 Co 70.7(2)
C7 C2 Co 130.2(3)
C4 C3 C2 107.7(3)
C4 C3 C8 126.2(4)
C2 C3 C8 125.9(4)
C4 C3 Co 69.4(2)
C2 C3 Co 69.8(2)
C8 C3 Co 130.1(3)
C3 C4 C5 107.9(3)
C3 C4 C9 125.6(4)
C5 C4 C9 126.4(4)
C3 C4 Co 71.4(2)
C5 C4 Co 69.3(2)
C9 C4 Co 127.3(3)
C4 C5 C1 108.5(3)
C4 C5 C10 125.3(4)
C1 C5 C10 125.9(5)
C4 C5 Co 70.9(2)
C1 C5 Co 70.9(2)
C10 C5 Co 128.9(3)
C1 C6 H6A 109.5(3)
C1 C6 H6B 109.5(3)
H6A C6 H6B 109.5
C1 C6 H6C 109.5(3)
H6A C6 H6C 109.5
H6B C6 H6C 109.5
C2 C7 H7A 109.5(3)
C2 C7 H7B 109.5(3)
H7A C7 H7B 109.5
C2 C7 H7C 109.5(3)
H7A C7 H7C 109.5
H7B C7 H7C 109.5
C3 C8 H8A 109.5(3)
C3 C8 H8B 109.5(2)
H8A C8 H8B 109.5
C3 C8 H8C 109.5(2)
H8A C8 H8C 109.5
H8B C8 H8C 109.5
C4 C9 H9A 109.5(3)
C4 C9 H9B 109.5(3)
H9A C9 H9B 109.5
C4 C9 H9C 109.5(2)
H9A C9 H9C 109.5
H9B C9 H9C 109.5
C5 C10 H10A 109.5(3)
C5 C10 H10B 109.5(3)
H10A C10 H10B 109.5
C5 C10 H10C 109.5(3)
H10A C10 H10C 109.5
H10B C10 H10C 109.5
O C11 Co 176.3(5)
B2 B1 Co 60.9(3)
B2 B1 H1 130.4(17)
Co B1 H1 129.4(17)
B2 B1 H2 116.4(28)
Co B1 H2 115.2(28)
H1 B1 H2 101.5(31)
B2 B1 H3 41.7(17)
Co B1 H3 101.7(18)
H1 B1 H3 110.7(27)
H2 B1 H3 92.4(35)
B3 B2 B1 109.3(5)
B3 B2 Co 66.4(3)
B1 B2 Co 65.6(3)
B3 B2 H3 120.9(25)
B1 B2 H3 43.2(18)
Co B2 H3 107.7(19)
B3 B2 H4 119.5(28)
B1 B2 H4 127.1(28)
Co B2 H4 116.1(28)
H3 B2 H4 115.2(36)
B3 B2 H5 44.4(19)
B1 B2 H5 129.5(29)
Co B2 H5 110.8(19)
H3 B2 H5 105.9(36)
H4 B2 H5 100.6(37)
B2 B3 Co 61.7(3)
B2 B3 H5 44.1(18)
Co B3 H5 105.8(19)
B2 B3 H6 122.4(26)
Co B3 H6 115.3(26)
H5 B3 H6 103.3(36)
B2 B3 H7 122.6(26)
Co B3 H7 121.1(25)
H5 B3 H7 101.4(36)
H6 B3 H7 107.5(35)

loop_
_geom_bond_atom_site_label_1
_geom_bond_atom_site_label_2
_geom_bond_distance
Co C11 1.736(5)
Co B2 2.014(6)
Co C5 2.063(4)
Co C4 2.085(3)
Co C1 2.088(4)
Co B3 2.096(6)
Co B1 2.098(6)
Co C2 2.098(4)
Co C3 2.110(4)
C1 C2 1.403(6)
C1 C5 1.420(6)
C1 C6 1.505(6)
C2 C3 1.422(5)
C2 C7 1.501(6)
C3 C4 1.405(5)
C3 C8 1.491(6)
C4 C5 1.413(6)
C4 C9 1.504(6)
C5 C10 1.506(6)
C6 H6A 0.96
C6 H6B 0.96
C6 H6C 0.96
C7 H7A 0.96
C7 H7B 0.96
C7 H7C 0.96
C8 H8A 0.96
C8 H8B 0.96
C8 H8C 0.96
C9 H9A 0.96
C9 H9B 0.96
C9 H9C 0.96
C10 H10A 0.96
C10 H10B 0.96
C10 H10C 0.96
C11 O 1.151(5)
B1 B2 1.853(11)
B1 H1 1.09(2)
B1 H2 1.10(3)
B1 H3 1.27(4)
B2 B3 1.798(10)
B2 H4 1.10(3)
B2 H5 1.25(4)
B3 H6 1.11(3)
B3 H7 1.11(3)

loop_
_geom_torsion_atom_site_label_1
_geom_torsion_atom_site_label_2
_geom_torsion_atom_site_label_3
_geom_torsion_atom_site_label_4
_geom_torsion
C11 Co C1 C2 180.0(2)
B2 Co C1 C2 43.4(4)
C5 Co C1 C2 -117.9(3)
C4 Co C1 C2 -80.1(2)
B3 Co C1 C2 -32.2(10)
B1 Co C1 C2 94.7(3)
C2 Co C1 C2 0.000(1)
C3 Co C1 C2 -37.3(2)
C11 Co C1 C5 -62.1(3)
B2 Co C1 C5 161.3(3)
C5 Co C1 C5 0.0
C4 Co C1 C5 37.8(2)
B3 Co C1 C5 85.7(10)
B1 Co C1 C5 -147.4(3)
C2 Co C1 C5 117.9(3)
C3 Co C1 C5 80.6(2)
C11 Co C1 C6 58.7(5)
B2 Co C1 C6 -77.9(6)
C5 Co C1 C6 120.8(6)
C4 Co C1 C6 158.6(5)
B3 Co C1 C6 -153.5(9)
B1 Co C1 C6 -26.6(5)
C2 Co C1 C6 -121.3(6)
C3 Co C1 C6 -158.6(5)
C5 C1 C2 C3 0.6(4)
C6 C1 C2 C3 -174.9(4)
Co C1 C2 C3 60.4(3)
C5 C1 C2 C7 174.5(4)
C6 C1 C2 C7 -1.0(7)
Co C1 C2 C7 -125.7(4)
C5 C1 C2 Co -59.8(3)
C6 C1 C2 Co 124.8(4)
Co C1 C2 Co 0.0
C11 Co C2 C1 0.0(5)
B2 Co C2 C1 -146.0(3)
C5 Co C2 C1 38.4(2)
C4 Co C2 C1 82.1(3)
C1 Co C2 C1 0.000(1)
B3 Co C2 C1 169.5(3)
B1 Co C2 C1 -92.2(3)
C3 Co C2 C1 119.3(3)
C11 Co C2 C3 -119.3(4)
B2 Co C2 C3 94.7(3)
C5 Co C2 C3 -80.9(2)
C4 Co C2 C3 -37.2(2)
C1 Co C2 C3 -119.3(3)
B3 Co C2 C3 50.2(4)
B1 Co C2 C3 148.5(3)
C3 Co C2 C3 0.000(3)
C11 Co C2 C7 119.7(5)
B2 Co C2 C7 -26.3(5)
C5 Co C2 C7 158.1(5)
C4 Co C2 C7 -158.1(5)
C1 Co C2 C7 119.7(6)
B3 Co C2 C7 -70.8(6)
B1 Co C2 C7 27.5(5)
C3 Co C2 C7 -121.0(6)
C1 C2 C3 C4 -0.6(4)
C7 C2 C3 C4 -174.4(4)
Co C2 C3 C4 59.4(2)
C1 C2 C3 C8 174.5(4)
C7 C2 C3 C8 0.6(6)
Co C2 C3 C8 -125.6(4)
C1 C2 C3 Co -59.9(3)
C7 C2 C3 Co 126.2(4)
Co C2 C3 Co 0.000(2)
C11 Co C3 C4 14.9(4)
B2 Co C3 C4 151.8(3)
C5 Co C3 C4 -38.0(2)
C4 Co C3 C4 0.000(2)
C1 Co C3 C4 -81.9(3)
B3 Co C3 C4 99.5(3)
B1 Co C3 C4 -162.8(3)
C2 Co C3 C4 -118.9(3)
C11 Co C3 C2 133.8(4)
B2 Co C3 C2 -89.3(3)
C5 Co C3 C2 80.9(3)
C4 Co C3 C2 118.9(3)
C1 Co C3 C2 37.0(2)
B3 Co C3 C2 -141.6(3)
B1 Co C3 C2 -43.9(4)
C2 Co C3 C2 0.000(3)
C11 Co C3 C8 -105.7(5)
B2 Co C3 C8 31.1(5)
C5 Co C3 C8 -158.7(4)
C4 Co C3 C8 -120.6(5)
C1 Co C3 C8 157.4(4)
B3 Co C3 C8 -21.2(5)
B1 Co C3 C8 76.6(5)
C2 Co C3 C8 120.5(5)
C2 C3 C4 C5 0.3(4)
C8 C3 C4 C5 -174.7(4)
Co C3 C4 C5 59.9(2)
C2 C3 C4 C9 177.4(4)
C8 C3 C4 C9 2.3(6)
Co C3 C4 C9 -123.0(4)
C2 C3 C4 Co -59.6(2)
C8 C3 C4 Co 125.4(4)
Co C3 C4 Co 0.000(1)
C11 Co C4 C3 -171.3(3)
B2 Co C4 C3 -37.8(4)
C5 Co C4 C3 118.3(3)
C1 Co C4 C3 80.4(2)
B3 Co C4 C3 -87.6(3)
B1 Co C4 C3 59.8(10)
C2 Co C4 C3 37.5(2)
C3 Co C4 C3 0.000(2)
C11 Co C4 C5 70.4(3)
B2 Co C4 C5 -156.1(3)
C5 Co C4 C5 0.0
C1 Co C4 C5 -38.0(2)
B3 Co C4 C5 154.1(3)
B1 Co C4 C5 -58.5(10)
C2 Co C4 C5 -80.8(3)
C3 Co C4 C5 -118.3(3)
C11 Co C4 C9 -50.2(5)
B2 Co C4 C9 83.3(5)
C5 Co C4 C9 -120.6(5)
C1 Co C4 C9 -158.5(5)
B3 Co C4 C9 33.5(5)
B1 Co C4 C9 -179.1(9)
C2 Co C4 C9 158.6(5)
C3 Co C4 C9 121.1(5)
C3 C4 C5 C1 0.0(4)
C9 C4 C5 C1 -177.0(4)
Co C4 C5 C1 61.3(3)
C3 C4 C5 C10 174.1(4)
C9 C4 C5 C10 -3.0(6)
Co C4 C5 C10 -124.7(4)
C3 C4 C5 Co -61.3(2)
C9 C4 C5 Co 121.7(4)
Co C4 C5 Co 0.0
C2 C1 C5 C4 -0.4(4)
C6 C1 C5 C4 175.0(4)
Co C1 C5 C4 -61.3(3)
C2 C1 C5 C10 -174.4(4)
C6 C1 C5 C10 1.0(7)
Co C1 C5 C10 124.7(4)
C2 C1 C5 Co 60.9(3)
C6 C1 C5 Co -123.7(4)
Co C1 C5 Co 0.0
C11 Co C5 C4 -116.0(3)
B2 Co C5 C4 67.7(8)
C4 Co C5 C4 0.0
C1 Co C5 C4 118.4(3)
B3 Co C5 C4 -38.3(4)
B1 Co C5 C4 163.3(3)
C2 Co C5 C4 80.8(2)
C3 Co C5 C4 37.4(2)
C11 Co C5 C1 125.6(3)
B2 Co C5 C1 -50.7(8)
C4 Co C5 C1 -118.4(3)
C1 Co C5 C1 0.0
B3 Co C5 C1 -156.6(4)
B1 Co C5 C1 44.9(4)
C2 Co C5 C1 -37.6(2)
C3 Co C5 C1 -81.0(3)
C11 Co C5 C10 4.5(5)
B2 Co C5 C10 -171.9(7)
C4 Co C5 C10 120.5(6)
C1 Co C5 C10 -121.2(6)
B3 Co C5 C10 82.2(6)
B1 Co C5 C10 -76.2(6)
C2 Co C5 C10 -158.8(5)
C3 Co C5 C10 157.9(5)
B2 Co C11 O 173.8(65)
C5 Co C11 O -4.9(65)
C4 Co C11 O -42.1(65)
C1 Co C11 O 29.7(65)
B3 Co C11 O -141.8(65)
B1 Co C11 O 126.4(65)
C2 Co C11 O 29.7(67)
C3 Co C11 O -51.9(66)
C11 Co B1 B2 119.6(3)
B2 Co B1 B2 0.000(2)
C5 Co B1 B2 -155.4(3)
C4 Co B1 B2 -109.0(9)
C1 Co B1 B2 -128.1(3)
B3 Co B1 B2 39.3(4)
C2 Co B1 B2 -88.3(3)
C3 Co B1 B2 -61.7(4)
Co B1 B2 B3 -51.4(3)
Co B1 B2 Co 0.000(1)
C11 Co B2 B3 61.4(4)
C5 Co B2 B3 -122.4(7)
C4 Co B2 B3 -71.8(4)
C1 Co B2 B3 -160.2(3)
B3 Co B2 B3 0.0
B1 Co B2 B3 126.4(4)
C2 Co B2 B3 -134.4(3)
C3 Co B2 B3 -94.8(3)
C11 Co B2 B1 -65.0(3)
C5 Co B2 B1 111.2(7)
C4 Co B2 B1 161.7(3)
C1 Co B2 B1 73.3(4)
B3 Co B2 B1 -126.4(4)
B1 Co B2 B1 0.000(1)
C2 Co B2 B1 99.2(3)
C3 Co B2 B1 138.8(3)
B1 B2 B3 Co 50.9(3)
Co B2 B3 Co 0.0
C11 Co B3 B2 -122.2(3)
B2 Co B3 B2 0.0
C5 Co B3 B2 155.8(3)
C4 Co B3 B2 131.8(3)
C1 Co B3 B2 87.6(9)
B1 Co B3 B2 -40.3(4)
C2 Co B3 B2 62.8(4)
C3 Co B3 B2 92.3(3)
